data_4515114
loop_
_publ_author_name
'Rajak, Sanil'
'Mohan, Midhun'
'A Tremblay, Alexandre'
'Maris, Thierry'
'Leal do Santos, Silvano'
'Venancio, Everaldo Carlos'
'Ferreira Santos, Sydney'
'Duong, Adam'

_publ_section_title
;
 Programmed Molecular Construction: Driving the Self-Assembly by
 Coordination and Hydrogen Bonds Using
 6-(Pyridin-2-yl)-1,3,5-triazine-2,4-diamine with
 M(NO<sub>3</sub>)<sub>2</sub> Salts.
;
_journal_issue 2
_journal_name_full 'ACS omega'
_journal_page_first 2708
_journal_page_last 2718
_journal_paper_doi 10.1021/acsomega.8b03517
_journal_volume 4
_journal_year 2019
_chemical_formula_moiety 'C16 H16 N14 Ni O6'
_chemical_formula_sum 'C16 H16 N14 Ni O6'
_chemical_formula_weight 559.14
_space_group_crystal_system orthorhombic
_space_group_IT_number 43
_space_group_name_Hall 'F 2 -2d'
_space_group_name_H-M_alt 'F d d 2'
_symmetry_space_group_name_Hall 'F 2 -2d'
_symmetry_space_group_name_H-M 'F d d 2'
_atom_sites_solution_hydrogens geom
_atom_sites_solution_primary direct
_audit_creation_date 2016-06-24
_audit_creation_method
;
Olex2 1.2
(compiled 2016.02.19 svn.r3266 for OlexSys, GUI svn.r5155)
;
_cell_angle_alpha 90
_cell_angle_beta 90
_cell_angle_gamma 90
_cell_formula_units_Z 8
_cell_length_a 39.702(2)
_cell_length_b 8.8392(4)
_cell_length_c 11.9162(6)
_cell_measurement_reflns_used 9887
_cell_measurement_temperature 120
_cell_measurement_theta_max 60.676
_cell_measurement_theta_min 3.876
_cell_volume 4181.8(4)
_computing_cell_refinement
;
SAINT (2013) V8.37A; Integration Software for Single Crystal Data.
Bruker AXS Inc., Madison, WI 53719-1173.
;
_computing_data_collection
;
APEX 2 (2013) Bruker AXS Inc., Madison, WI 53719-1173.
;
_computing_data_reduction
;
SAINT (2013) V8.37A; Integration Software for Single Crystal Data.
Bruker AXS Inc., Madison, WI 53719-1173.
;
_computing_molecular_graphics 'Olex2 (Dolomanov et al., 2009)'
_computing_publication_material 'Olex2 (Dolomanov et al., 2009)'
_computing_structure_refinement 'XL (Sheldrick, 2008)'
_computing_structure_solution 'XT (Sheldrick, 2015)'
_diffrn_ambient_temperature 120
_diffrn_detector 'CMOS Area detector'
_diffrn_detector_area_resol_mean 10.24
_diffrn_detector_type 'Bruker Photon 100 CMOS Detector'
_diffrn_measured_fraction_theta_full 1.000
_diffrn_measured_fraction_theta_max 0.998
_diffrn_measurement_device 'k-geometry diffractometer'
_diffrn_measurement_device_type 'Bruker Venture Metaljet'
_diffrn_measurement_method '\w and \f scans'
_diffrn_radiation_collimation 'Focusing mirrors'
_diffrn_radiation_monochromator 'Helios MX Mirror Optics'
_diffrn_radiation_probe x-ray
_diffrn_radiation_type GaK\a
_diffrn_radiation_wavelength 1.34139
_diffrn_reflns_av_R_equivalents 0.0798
_diffrn_reflns_av_unetI/netI 0.0435
_diffrn_reflns_Laue_measured_fraction_full 1.000
_diffrn_reflns_Laue_measured_fraction_max 0.998
_diffrn_reflns_limit_h_max 51
_diffrn_reflns_limit_h_min -51
_diffrn_reflns_limit_k_max 11
_diffrn_reflns_limit_k_min -11
_diffrn_reflns_limit_l_max 14
_diffrn_reflns_limit_l_min -15
_diffrn_reflns_number 20085
_diffrn_reflns_point_group_measured_fraction_full 1.000
_diffrn_reflns_point_group_measured_fraction_max 0.998
_diffrn_reflns_theta_full 53.594
_diffrn_reflns_theta_max 60.786
_diffrn_reflns_theta_min 3.875
_diffrn_source 'Metal Jet'
_diffrn_source_target Ga
_diffrn_source_type 'Gallium Liquid Metal Jet Source'
_exptl_absorpt_coefficient_mu 5.483
_exptl_absorpt_correction_T_max 0.5163
_exptl_absorpt_correction_T_min 0.3343
_exptl_absorpt_correction_type multi-scan
_exptl_absorpt_process_details
;
SADABS-2014/5 (Bruker,2014/5) was used for absorption correction.
wR2(int) was 0.1462 before and 0.1081 after correction.
The Ratio of minimum to maximum transmission is 0.6475.
The \l/2 correction factor is 0.00150.
;
_exptl_crystal_colour 'clear light colourless'
_exptl_crystal_colour_lustre clear
_exptl_crystal_colour_modifier light
_exptl_crystal_colour_primary colourless
_exptl_crystal_density_diffrn 1.776
_exptl_crystal_description platelet
_exptl_crystal_F_000 2288
_exptl_crystal_recrystallization_method 'from MeOH/Et2O'
_exptl_crystal_size_max 0.12
_exptl_crystal_size_mid 0.07
_exptl_crystal_size_min 0.03
_refine_diff_density_max 1.335
_refine_diff_density_min -0.333
_refine_diff_density_rms 0.119
_refine_ls_abs_structure_details
;
 Refined as an inversion twin.
;
_refine_ls_abs_structure_Flack 0.107(13)
_refine_ls_extinction_method none
_refine_ls_goodness_of_fit_ref 1.078
_refine_ls_hydrogen_treatment constr
_refine_ls_matrix_type full
_refine_ls_number_parameters 169
_refine_ls_number_reflns 2253
_refine_ls_number_restraints 1
_refine_ls_restrained_S_all 1.078
_refine_ls_R_factor_all 0.0615
_refine_ls_R_factor_gt 0.0560
_refine_ls_shift/su_max 0.000
_refine_ls_shift/su_mean 0.000
_refine_ls_structure_factor_coef Fsqd
_refine_ls_weighting_details 'w=1/[\s^2^(Fo^2^)+(0.0921P)^2^+13.1845P] where P=(Fo^2^+2Fc^2^)/3'
_refine_ls_weighting_scheme calc
_refine_ls_wR_factor_gt 0.1430
_refine_ls_wR_factor_ref 0.1470
_reflns_Friedel_coverage 0.910
_reflns_Friedel_fraction_full 1.000
_reflns_Friedel_fraction_max 0.998
_reflns_number_gt 2070
_reflns_number_total 2253
_reflns_threshold_expression 'I > 2\s(I)'
_cod_data_source_file ao8b03517_si_003.cif
_cod_data_source_block adam94
_cod_depositor_comments
;
The following automatic conversions were performed:

'_diffrn_radiation_probe' value 'X-ray' changed to 'x-ray' according
to
/home/data/users/saulius/crontab/automatic-downloads/current/ACS/lib/dictionaries/cif_core.dic
dictionary named 'cif_core.dic' version 2.4.2 from 2011-04-26.

Automatic conversion script
Id: cif_fix_values 4973 2017-02-22 13:04:09Z antanas 
;
_cod_original_cell_volume 4181.9(4)
_cod_database_code 4515114
_shelx_space_group_comment
;
The symmetry employed for this shelxl refinement is uniquely defined
by the following loop, which should always be used as a source of
symmetry information in preference to the above space-group names.
They are only intended as comments.
;
_shelx_estimated_absorpt_t_max 0.853
_shelx_estimated_absorpt_t_min 0.559
_olex2_refinement_description
;
1. Twinned data refinement
 Scales: 0.893(13) 0.107(13)
2. Fixed Uiso
 At 1.2 times of:
  All C(H) groups, All N(H,H) groups
3.a Aromatic/amide H refined with riding coordinates:
 C1(H1), C2(H2), C3(H3), C4(H4)
3.b X=CH2 refined with riding coordinates:
 N5(H5A,H5B), N6(H6A,H6B)
;
_shelx_shelxl_version_number 2014/7
_olex2_date_sample_data_collection 2016-06-23
_olex2_date_sample_submission 2016-06-13
_olex2_exptl_crystal_mounting_method 'mounted on a Mitegen Cryoloop'
_olex2_submission_original_sample_id 'RM82 - MeOH/Et2O'
_olex2_submission_special_instructions 'No special instructions were received'

loop_
_space_group_symop_operation_xyz
'x, y, z'
'-x, -y, z'
'x+1/4, -y+1/4, z+1/4'
'-x+1/4, y+1/4, z+1/4'
'x, y+1/2, z+1/2'
'-x, -y+1/2, z+1/2'
'x+1/4, -y+3/4, z+3/4'
'-x+1/4, y+3/4, z+3/4'
'x+1/2, y, z+1/2'
'-x+1/2, -y, z+1/2'
'x+3/4, -y+1/4, z+3/4'
'-x+3/4, y+1/4, z+3/4'
'x+1/2, y+1/2, z'
'-x+1/2, -y+1/2, z'
'x+3/4, -y+3/4, z+1/4'
'-x+3/4, y+3/4, z+1/4'

loop_
_atom_site_label
_atom_site_type_symbol
_atom_site_fract_x
_atom_site_fract_y
_atom_site_fract_z
_atom_site_U_iso_or_equiv
_atom_site_adp_type
_atom_site_occupancy
_atom_site_site_symmetry_order
_atom_site_calc_flag
_atom_site_refinement_flags_posn
_atom_site_refinement_flags_adp
_atom_site_refinement_flags_occupancy
Ni1 Ni 0.5000 0.5000 0.51026(12) 0.0227(3) Uani 1 2 d S T P
O1 O 0.48130(10) 0.6313(5) 0.6460(4) 0.0272(9) Uani 1 1 d . . .
O2 O 0.42628(12) 0.6358(5) 0.6434(5) 0.0376(11) Uani 1 1 d . . .
O3 O 0.45460(13) 0.8370(5) 0.6856(5) 0.0415(12) Uani 1 1 d . . .
N1 N 0.52886(12) 0.3661(5) 0.4074(5) 0.0265(11) Uani 1 1 d . . .
N2 N 0.54405(11) 0.6360(5) 0.4954(5) 0.0245(10) Uani 1 1 d . . .
N3 N 0.58113(13) 0.8511(5) 0.4979(5) 0.0277(10) Uani 1 1 d . . .
N4 N 0.59713(13) 0.6254(6) 0.4010(5) 0.0278(11) Uani 1 1 d . . .
N5 N 0.53119(13) 0.8544(6) 0.5930(5) 0.0303(12) Uani 1 1 d . . .
H5A H 0.5358 0.9474 0.6146 0.036 Uiso 1 1 calc R . .
H5B H 0.5123 0.8110 0.6144 0.036 Uiso 1 1 calc R . .
N6 N 0.62972(13) 0.8368(5) 0.3916(5) 0.0299(11) Uani 1 1 d . . .
H6A H 0.6344 0.9315 0.4083 0.036 Uiso 1 1 calc R . .
H6B H 0.6434 0.7847 0.3482 0.036 Uiso 1 1 calc R . .
N7 N 0.45323(13) 0.7019(6) 0.6563(5) 0.0297(11) Uani 1 1 d . . .
C1 C 0.52092(17) 0.2261(7) 0.3719(6) 0.0304(13) Uani 1 1 d . . .
H1 H 0.4984 0.1919 0.3801 0.036 Uiso 1 1 calc R . .
C2 C 0.54432(18) 0.1305(7) 0.3241(6) 0.0329(14) Uani 1 1 d . . .
H2 H 0.5378 0.0324 0.2999 0.040 Uiso 1 1 calc R . .
C3 C 0.57719(18) 0.1773(7) 0.3114(6) 0.0343(14) Uani 1 1 d . . .
H3 H 0.5937 0.1121 0.2799 0.041 Uiso 1 1 calc R . .
C4 C 0.58554(16) 0.3225(7) 0.3461(6) 0.0298(13) Uani 1 1 d . . .
H4 H 0.6079 0.3594 0.3374 0.036 Uiso 1 1 calc R . .
C5 C 0.56091(15) 0.4124(6) 0.3935(6) 0.0267(12) Uani 1 1 d . . .
C6 C 0.56814(14) 0.5687(6) 0.4321(6) 0.0251(11) Uani 1 1 d . . .
C7 C 0.55267(15) 0.7799(6) 0.5282(5) 0.0259(12) Uani 1 1 d . . .
C8 C 0.60214(16) 0.7729(6) 0.4317(6) 0.0273(12) Uani 1 1 d . . .

loop_
_atom_site_aniso_label
_atom_site_aniso_U_11
_atom_site_aniso_U_22
_atom_site_aniso_U_33
_atom_site_aniso_U_23
_atom_site_aniso_U_13
_atom_site_aniso_U_12
Ni1 0.0286(5) 0.0088(4) 0.0306(6) 0.000 0.000 -0.0004(4)
O1 0.032(2) 0.0142(17) 0.036(2) -0.0028(16) 0.0029(17) 0.0018(14)
O2 0.042(2) 0.021(2) 0.050(3) -0.001(2) 0.000(2) -0.0004(18)
O3 0.055(3) 0.011(2) 0.059(3) 0.000(2) 0.008(3) 0.0029(19)
N1 0.032(2) 0.014(2) 0.034(3) -0.004(2) 0.000(2) 0.0028(18)
N2 0.028(2) 0.013(2) 0.032(3) -0.0017(19) -0.001(2) -0.0020(16)
N3 0.034(2) 0.011(2) 0.037(3) -0.003(2) -0.003(2) -0.0031(17)
N4 0.030(2) 0.017(2) 0.036(3) -0.001(2) -0.001(2) -0.0022(18)
N5 0.032(3) 0.014(2) 0.045(3) -0.005(2) 0.004(2) -0.0025(18)
N6 0.035(3) 0.014(2) 0.041(3) -0.005(2) 0.006(2) -0.0042(18)
N7 0.036(3) 0.018(2) 0.034(3) 0.005(2) 0.004(2) 0.002(2)
C1 0.041(3) 0.015(2) 0.035(4) -0.006(2) 0.000(3) -0.004(2)
C2 0.048(4) 0.010(3) 0.040(4) -0.006(2) 0.000(3) -0.002(2)
C3 0.049(4) 0.016(3) 0.038(4) -0.005(3) 0.005(3) 0.004(2)
C4 0.035(3) 0.020(3) 0.035(3) -0.003(3) 0.006(2) -0.001(2)
C5 0.036(3) 0.013(3) 0.031(3) -0.002(2) 0.001(2) 0.002(2)
C6 0.028(3) 0.014(3) 0.033(3) -0.001(2) -0.002(2) 0.001(2)
C7 0.033(3) 0.016(2) 0.029(3) 0.002(2) -0.003(2) 0.003(2)
C8 0.035(3) 0.014(3) 0.032(3) -0.001(2) -0.006(2) 0.001(2)

loop_
_atom_type_symbol
_atom_type_description
_atom_type_scat_dispersion_real
_atom_type_scat_dispersion_imag
_atom_type_scat_source
C C 0.0140 0.0070 'International Tables Vol C Tables 4.2.6.8 and 6.1.1.4'
H H 0.0000 0.0000 'International Tables Vol C Tables 4.2.6.8 and 6.1.1.4'
N N 0.0250 0.0140 'International Tables Vol C Tables 4.2.6.8 and 6.1.1.4'
Ni Ni -1.3350 3.2900 'International Tables Vol C Tables 4.2.6.8 and 6.1.1.4'
O O 0.0389 0.0241 'International Tables Vol C Tables 4.2.6.8 and 6.1.1.4'

loop_
_geom_angle_atom_site_label_1
_geom_angle_atom_site_label_2
_geom_angle_atom_site_label_3
_geom_angle
_geom_angle_site_symmetry_1
_geom_angle_site_symmetry_3
O1 Ni1 O1 80.8(3) . 2_665
O1 Ni1 N2 92.40(18) . .
O1 Ni1 N2 94.86(19) . 2_665
O1 Ni1 N2 94.86(18) 2_665 .
O1 Ni1 N2 92.40(18) 2_665 2_665
N1 Ni1 O1 86.8(2) 2_665 .
N1 Ni1 O1 164.65(19) . .
N1 Ni1 O1 86.8(2) . 2_665
N1 Ni1 O1 164.64(19) 2_665 2_665
N1 Ni1 N1 106.7(3) 2_665 .
N1 Ni1 N2 79.5(2) . .
N1 Ni1 N2 94.77(19) . 2_665
N1 Ni1 N2 94.77(19) 2_665 .
N1 Ni1 N2 79.5(2) 2_665 2_665
N2 Ni1 N2 170.5(3) 2_665 .
N7 O1 Ni1 129.9(4) . .
C1 N1 Ni1 126.0(4) . .
C1 N1 C5 117.6(5) . .
C5 N1 Ni1 115.1(4) . .
C6 N2 Ni1 112.2(4) . .
C6 N2 C7 112.9(5) . .
C7 N2 Ni1 134.7(4) . .
C8 N3 C7 116.1(5) . .
C6 N4 C8 114.6(5) . .
H5A N5 H5B 120.0 . .
C7 N5 H5A 120.0 . .
C7 N5 H5B 120.0 . .
H6A N6 H6B 120.0 . .
C8 N6 H6A 120.0 . .
C8 N6 H6B 120.0 . .
O2 N7 O1 120.9(5) . .
O2 N7 O3 121.9(5) . .
O3 N7 O1 117.1(5) . .
N1 C1 H1 118.8 . .
N1 C1 C2 122.4(6) . .
C2 C1 H1 118.8 . .
C1 C2 H2 120.0 . .
C3 C2 C1 120.0(6) . .
C3 C2 H2 120.0 . .
C2 C3 H3 120.9 . .
C2 C3 C4 118.1(6) . .
C4 C3 H3 120.9 . .
C3 C4 H4 120.5 . .
C5 C4 C3 119.0(6) . .
C5 C4 H4 120.5 . .
N1 C5 C4 123.0(5) . .
N1 C5 C6 115.3(5) . .
C4 C5 C6 121.7(5) . .
N2 C6 C5 116.4(5) . .
N4 C6 N2 127.6(5) . .
N4 C6 C5 116.0(5) . .
N3 C7 N2 124.5(6) . .
N5 C7 N2 117.8(5) . .
N5 C7 N3 117.7(5) . .
N3 C8 N4 123.9(6) . .
N6 C8 N3 120.5(5) . .
N6 C8 N4 115.5(6) . .

loop_
_geom_bond_atom_site_label_1
_geom_bond_atom_site_label_2
_geom_bond_distance
_geom_bond_site_symmetry_2
Ni1 O1 2.125(5) .
Ni1 O1 2.125(5) 2_665
Ni1 N1 2.054(5) 2_665
Ni1 N1 2.054(5) .
Ni1 N2 2.130(5) .
Ni1 N2 2.130(5) 2_665
O1 N7 1.283(7) .
O2 N7 1.229(7) .
O3 N7 1.245(7) .
N1 C1 1.345(8) .
N1 C5 1.347(8) .
N2 C6 1.356(8) .
N2 C7 1.374(7) .
N3 C7 1.343(8) .
N3 C8 1.340(8) .
N4 C6 1.309(8) .
N4 C8 1.368(7) .
N5 H5A 0.8800 .
N5 H5B 0.8800 .
N5 C7 1.326(8) .
N6 H6A 0.8800 .
N6 H6B 0.8800 .
N6 C8 1.321(8) .
C1 H1 0.9500 .
C1 C2 1.379(9) .
C2 H2 0.9500 .
C2 C3 1.377(10) .
C3 H3 0.9500 .
C3 C4 1.389(9) .
C4 H4 0.9500 .
C4 C5 1.381(8) .
C5 C6 1.484(8) .

loop_
_geom_hbond_atom_site_label_D
_geom_hbond_atom_site_label_H
_geom_hbond_atom_site_label_A
_geom_hbond_distance_DH
_geom_hbond_distance_HA
_geom_hbond_distance_DA
_geom_hbond_angle_DHA
_geom_hbond_site_symmetry_A
N5 H5A O3 0.88 2.12 2.996(7) 173.4 2_675
N5 H5B O1 0.88 2.04 2.866(7) 154.8 .
N5 H5B O3 0.88 2.45 3.238(7) 148.8 .
N5 H5B N7 0.88 2.58 3.459(7) 172.6 .
N6 H6A O2 0.88 2.32 3.071(7) 142.6 7_564
N6 H6B N3 0.88 2.26 3.113(7) 164.8 8_644
C1 H1 N2 0.95 2.65 3.210(8) 117.9 2_665
C2 H2 O1 0.95 2.46 3.300(8) 148.1 6_654

loop_
_geom_torsion_atom_site_label_1
_geom_torsion_atom_site_label_2
_geom_torsion_atom_site_label_3
_geom_torsion_atom_site_label_4
_geom_torsion
Ni1 O1 N7 O2 54.8(8)
Ni1 O1 N7 O3 -129.0(5)
Ni1 N1 C1 C2 -165.3(6)
Ni1 N1 C5 C4 166.9(5)
Ni1 N1 C5 C6 -13.5(7)
Ni1 N2 C6 N4 175.3(6)
Ni1 N2 C6 C5 -4.7(7)
Ni1 N2 C7 N3 -171.5(5)
Ni1 N2 C7 N5 7.4(9)
N1 C1 C2 C3 0.1(12)
N1 C5 C6 N2 12.2(9)
N1 C5 C6 N4 -167.8(6)
C1 N1 C5 C4 -0.6(10)
C1 N1 C5 C6 178.9(6)
C1 C2 C3 C4 -1.1(11)
C2 C3 C4 C5 1.2(11)
C3 C4 C5 N1 -0.4(11)
C3 C4 C5 C6 -179.9(6)
C4 C5 C6 N2 -168.3(6)
C4 C5 C6 N4 11.7(9)
C5 N1 C1 C2 0.8(11)
C6 N2 C7 N3 2.8(9)
C6 N2 C7 N5 -178.3(6)
C6 N4 C8 N3 6.5(9)
C6 N4 C8 N6 -173.6(6)
C7 N2 C6 N4 -0.3(10)
C7 N2 C6 C5 179.7(5)
C7 N3 C8 N4 -4.4(9)
C7 N3 C8 N6 175.7(6)
C8 N3 C7 N2 -0.5(9)
C8 N3 C7 N5 -179.5(6)
C8 N4 C6 N2 -4.0(10)
C8 N4 C6 C5 176.0(6)

loop_
_twin_individual_id
_twin_individual_mass_fraction_refined
1 0.893(13)
2 0.107(13)
